data_2234863
loop_
_publ_author_name
'Gao, Shan'
'Ng, Seik Weng'

_publ_section_title
;
 Poly[di-\m~3~-acetato-\m~8~-(naphthalene-1,5-disulfonato)-dilead(II)]
;
_journal_coeditor_code XU5522
_journal_issue 5
_journal_name_full 'Acta Crystallographica Section E'
_journal_page_first m707
_journal_paper_doi 10.1107/S160053681201834X
_journal_volume 68
_journal_year 2012
_chemical_formula_iupac '[Pb2 (C2 H3 O2)2 (C10 H6 O6 S2)]'
_chemical_formula_moiety 'C14 H12 O10 Pb2 S2'
_chemical_formula_sum 'C14 H12 O10 Pb2 S2'
_chemical_formula_weight 818.74
_chemical_name_systematic
;
Poly[di-\m~3~-acetato-\m~8~-(naphthalene-1,5-disulfonato)-dilead(II)]
;
_space_group_IT_number 14
_symmetry_cell_setting monoclinic
_symmetry_space_group_name_Hall '-P 2ybc'
_symmetry_space_group_name_H-M 'P 1 21/c 1'
_atom_sites_solution_hydrogens geom
_atom_sites_solution_primary direct
_atom_sites_solution_secondary difmap
_audit_creation_method SHELXL-97
_cell_angle_alpha 90.00
_cell_angle_beta 96.897(19)
_cell_angle_gamma 90.00
_cell_formula_units_Z 2
_cell_length_a 10.442(4)
_cell_length_b 12.666(6)
_cell_length_c 6.803(4)
_cell_measurement_reflns_used 7836
_cell_measurement_temperature 293(2)
_cell_measurement_theta_max 27.48
_cell_measurement_theta_min 3.22
_cell_volume 893.2(8)
_computing_cell_refinement 'RAPID-AUTO (Rigaku, 1998)'
_computing_data_collection 'RAPID-AUTO (Rigaku, 1998)'
_computing_data_reduction 'CrystalClear (Rigaku/MSC, 2002)'
_computing_molecular_graphics 'X-SEED (Barbour, 2001)'
_computing_publication_material 'publCIF (Westrip, 2010)'
_computing_structure_refinement 'SHELXL97 (Sheldrick, 2008)'
_computing_structure_solution 'SHELXS97 (Sheldrick, 2008)'
_diffrn_ambient_temperature 293(2)
_diffrn_measured_fraction_theta_full 0.994
_diffrn_measured_fraction_theta_max 0.994
_diffrn_measurement_device_type 'Rigaku R-AXIS RAPID IP'
_diffrn_measurement_method '\w scan'
_diffrn_radiation_monochromator graphite
_diffrn_radiation_source 'fine-focus sealed tube'
_diffrn_radiation_type MoK\a
_diffrn_radiation_wavelength 0.71073
_diffrn_reflns_av_R_equivalents 0.0599
_diffrn_reflns_av_sigmaI/netI 0.0518
_diffrn_reflns_limit_h_max 13
_diffrn_reflns_limit_h_min -11
_diffrn_reflns_limit_k_max 16
_diffrn_reflns_limit_k_min -15
_diffrn_reflns_limit_l_max 8
_diffrn_reflns_limit_l_min -8
_diffrn_reflns_number 8599
_diffrn_reflns_theta_full 27.48
_diffrn_reflns_theta_max 27.48
_diffrn_reflns_theta_min 3.22
_diffrn_standards_decay_% 0
_diffrn_standards_interval_count 0
_diffrn_standards_interval_time 0
_diffrn_standards_number 0
_exptl_absorpt_coefficient_mu 19.112
_exptl_absorpt_correction_T_max 0.1500
_exptl_absorpt_correction_T_min 0.0827
_exptl_absorpt_correction_type multi-scan
_exptl_absorpt_process_details '(ABSCOR; Higashi, 1995)'
_exptl_crystal_colour brown
_exptl_crystal_density_diffrn 3.044
_exptl_crystal_density_method 'not measured'
_exptl_crystal_description prism
_exptl_crystal_F_000 744
_exptl_crystal_size_max 0.26
_exptl_crystal_size_mid 0.21
_exptl_crystal_size_min 0.16
_refine_diff_density_max 2.092
_refine_diff_density_min -2.526
_refine_ls_extinction_coef 0.0153(7)
_refine_ls_extinction_expression Fc^*^=kFc[1+0.001xFc^2^\l^3^/sin(2\q)]^-1/4^
_refine_ls_extinction_method 'SHELXL97 (Sheldrick, 2008)'
_refine_ls_goodness_of_fit_ref 1.052
_refine_ls_hydrogen_treatment constr
_refine_ls_matrix_type full
_refine_ls_number_parameters 129
_refine_ls_number_reflns 2041
_refine_ls_number_restraints 0
_refine_ls_restrained_S_all 1.052
_refine_ls_R_factor_all 0.0321
_refine_ls_R_factor_gt 0.0304
_refine_ls_shift/su_max 0.001
_refine_ls_shift/su_mean 0.001
_refine_ls_structure_factor_coef Fsqd
_refine_ls_weighting_details 'calc w=1/[\s^2^(Fo^2^)+(0.0383P)^2^+2.2119P] where P=(Fo^2^+2Fc^2^)/3'
_refine_ls_weighting_scheme calc
_refine_ls_wR_factor_gt 0.0748
_refine_ls_wR_factor_ref 0.0757
_reflns_number_gt 1922
_reflns_number_total 2041
_reflns_threshold_expression I>2\s(I)
_cod_data_source_file xu5522.cif
_cod_data_source_block I
_cod_original_cell_volume 893.3(7)
_cod_original_sg_symbol_H-M 'P 21/c'
_cod_database_code 2234863
_cod_database_fobs_code 2234863

loop_
_symmetry_equiv_pos_as_xyz
'x, y, z'
'-x, y+1/2, -z+1/2'
'-x, -y, -z'
'x, -y-1/2, z-1/2'

loop_
_atom_site_type_symbol
_atom_site_label
_atom_site_fract_x
_atom_site_fract_y
_atom_site_fract_z
_atom_site_U_iso_or_equiv
_atom_site_adp_type
_atom_site_calc_flag
_atom_site_refinement_flags
_atom_site_occupancy
_atom_site_symmetry_multiplicity
Pb Pb1 0.465191(17) 0.638470(13) 0.64777(3) 0.01655(12) Uani d . 1 1
S S1 0.30857(11) 0.58790(9) 0.14316(19) 0.0152(3) Uani d . 1 1
O O1 0.6125(5) 0.5588(3) 0.4215(7) 0.0293(10) Uani d . 1 1
O O2 0.5932(4) 0.7294(3) 0.3948(6) 0.0241(9) Uani d . 1 1
O O3 0.2901(4) 0.6274(3) 0.3396(7) 0.0229(9) Uani d . 1 1
O O4 0.3610(4) 0.4829(3) 0.1445(6) 0.0233(8) Uani d . 1 1
O O5 0.3804(4) 0.6622(3) 0.0349(7) 0.0249(9) Uani d . 1 1
C C1 0.6511(6) 0.6459(4) 0.3576(9) 0.0176(11) Uani d . 1 1
C C2 0.7677(7) 0.6495(5) 0.2497(10) 0.0262(13) Uani d . 1 1
H H2A 0.8085 0.7172 0.2692 0.039 Uiso calc R 1 1
H H2B 0.7424 0.6383 0.1110 0.039 Uiso calc R 1 1
H H2C 0.8271 0.5953 0.2999 0.039 Uiso calc R 1 1
C C3 0.1528(5) 0.5777(4) 0.0066(8) 0.0171(10) Uani d . 1 1
C C4 0.1285(6) 0.6372(4) -0.1604(10) 0.0237(13) Uani d . 1 1
H H4 0.1892 0.6860 -0.1925 0.028 Uiso calc R 1 1
C C5 0.0110(6) 0.6250(5) -0.2852(10) 0.0286(14) Uani d . 1 1
H H5 -0.0047 0.6654 -0.3997 0.034 Uiso calc R 1 1
C C6 -0.0786(5) 0.5550(4) -0.2391(9) 0.0232(12) Uani d . 1 1
H H6 -0.1544 0.5466 -0.3245 0.028 Uiso calc R 1 1
C C7 -0.0591(5) 0.4946(4) -0.0642(7) 0.0149(10) Uani d . 1 1

loop_
_atom_site_aniso_label
_atom_site_aniso_U_11
_atom_site_aniso_U_22
_atom_site_aniso_U_33
_atom_site_aniso_U_12
_atom_site_aniso_U_13
_atom_site_aniso_U_23
Pb1 0.01896(16) 0.01700(16) 0.01406(16) -0.00039(6) 0.00350(9) -0.00111(6)
S1 0.0139(5) 0.0152(5) 0.0158(6) -0.0021(4) -0.0013(4) -0.0009(4)
O1 0.042(2) 0.0187(18) 0.029(3) -0.0062(18) 0.0096(19) 0.0069(17)
O2 0.027(2) 0.0229(18) 0.023(2) 0.0090(16) 0.0041(17) -0.0050(16)
O3 0.019(2) 0.0274(19) 0.021(2) 0.0020(15) -0.0027(17) -0.0056(15)
O4 0.0222(18) 0.0194(17) 0.027(2) 0.0057(15) -0.0022(16) -0.0030(16)
O5 0.0185(19) 0.0312(19) 0.025(2) -0.0104(17) 0.0004(17) 0.0063(18)
C1 0.020(3) 0.018(2) 0.014(3) 0.0008(18) 0.000(2) 0.0008(18)
C2 0.029(3) 0.032(3) 0.020(3) 0.000(2) 0.012(3) 0.001(2)
C3 0.013(2) 0.017(2) 0.021(3) 0.0008(19) 0.0000(19) -0.003(2)
C4 0.023(3) 0.025(3) 0.024(3) -0.0028(19) 0.004(2) 0.010(2)
C5 0.027(3) 0.034(3) 0.023(3) -0.007(2) -0.005(3) 0.017(2)
C6 0.020(3) 0.029(3) 0.018(3) -0.002(2) -0.007(2) 0.006(2)
C7 0.016(2) 0.016(2) 0.012(3) 0.0002(18) 0.0012(19) -0.0014(18)

loop_
_atom_type_symbol
_atom_type_description
_atom_type_scat_dispersion_real
_atom_type_scat_dispersion_imag
_atom_type_scat_source
C C 0.0033 0.0016 'International Tables Vol C Tables 4.2.6.8 and 6.1.1.4'
H H 0.0000 0.0000 'International Tables Vol C Tables 4.2.6.8 and 6.1.1.4'
O O 0.0106 0.0060 'International Tables Vol C Tables 4.2.6.8 and 6.1.1.4'
S S 0.1246 0.1234 'International Tables Vol C Tables 4.2.6.8 and 6.1.1.4'
Pb Pb -3.3944 10.1111 'International Tables Vol C Tables 4.2.6.8 and 6.1.1.4'

loop_
_geom_angle_atom_site_label_1
_geom_angle_atom_site_label_2
_geom_angle_atom_site_label_3
_geom_angle_site_symmetry_1
_geom_angle_site_symmetry_3
_geom_angle
O1 Pb1 O2 . . 50.61(14)
O1 Pb1 O3 . . 84.72(15)
O2 Pb1 O3 . . 81.78(14)
O1 Pb1 O2 . 4_576 110.26(14)
O2 Pb1 O2 . 4_576 82.95(9)
O3 Pb1 O2 . 4_576 143.29(12)
O1 Pb1 O1 . 3_666 73.13(16)
O2 Pb1 O1 . 3_666 118.36(13)
O3 Pb1 O1 . 3_666 68.75(13)
O2 Pb1 O1 4_576 3_666 146.84(12)
O1 Pb1 O4 . 3_666 70.34(14)
O2 Pb1 O4 . 3_666 103.77(13)
O3 Pb1 O4 . 3_666 139.81(11)
O2 Pb1 O4 4_576 3_666 76.41(13)
O1 Pb1 O4 3_666 3_666 73.99(13)
O1 Pb1 O5 . 4_576 113.41(13)
O2 Pb1 O5 . 4_576 65.11(12)
O3 Pb1 O5 . 4_576 69.81(12)
O2 Pb1 O5 4_576 4_576 73.47(12)
O1 Pb1 O5 3_666 4_576 137.12(15)
O4 Pb1 O5 3_666 4_576 148.89(12)
O1 Pb1 O5 . 1_556 151.11(12)
O2 Pb1 O5 . 1_556 143.35(12)
O3 Pb1 O5 . 1_556 118.32(14)
O2 Pb1 O5 4_576 1_556 62.50(12)
O1 Pb1 O5 3_666 1_556 98.00(13)
O4 Pb1 O5 3_666 1_556 80.81(13)
O5 Pb1 O5 4_576 1_556 92.01(12)
O4 S1 O5 . . 112.5(3)
O4 S1 O3 . . 113.8(2)
O5 S1 O3 . . 111.9(3)
O4 S1 C3 . . 105.1(2)
O5 S1 C3 . . 106.0(2)
O3 S1 C3 . . 106.9(3)
C1 O1 Pb1 . . 95.9(4)
C1 O1 Pb1 . 3_666 149.4(4)
Pb1 O1 Pb1 . 3_666 106.87(16)
C1 O2 Pb1 . . 93.4(4)
C1 O2 Pb1 . 4_575 128.9(4)
Pb1 O2 Pb1 . 4_575 116.65(15)
S1 O3 Pb1 . . 126.5(2)
S1 O4 Pb1 . 3_666 140.8(2)
S1 O5 Pb1 . 4_575 128.3(3)
O2 C1 O1 . . 118.8(6)
O2 C1 C2 . . 120.8(5)
O1 C1 C2 . . 120.4(5)
C1 C2 H2A . . 109.5
C1 C2 H2B . . 109.5
H2A C2 H2B . . 109.5
C1 C2 H2C . . 109.5
H2A C2 H2C . . 109.5
H2B C2 H2C . . 109.5
C4 C3 C7 . 3_565 121.2(5)
C4 C3 S1 . . 117.6(4)
C7 C3 S1 3_565 . 121.1(4)
C3 C4 C5 . . 120.2(5)
C3 C4 H4 . . 119.9
C5 C4 H4 . . 119.9
C6 C5 C4 . . 120.5(6)
C6 C5 H5 . . 119.8
C4 C5 H5 . . 119.8
C5 C6 C7 . . 121.2(5)
C5 C6 H6 . . 119.4
C7 C6 H6 . . 119.4
C6 C7 C3 . 3_565 123.1(4)
C6 C7 C7 . 3_565 119.3(6)
C3 C7 C7 3_565 3_565 117.6(6)

loop_
_geom_bond_atom_site_label_1
_geom_bond_atom_site_label_2
_geom_bond_site_symmetry_2
_geom_bond_distance
Pb1 O1 . 2.515(5)
Pb1 O1 3_666 2.652(4)
Pb1 O2 . 2.574(5)
Pb1 O2 4_576 2.622(4)
Pb1 O3 . 2.615(4)
Pb1 O4 3_666 2.653(4)
Pb1 O5 1_556 2.893(5)
Pb1 O5 4_576 2.754(4)
S1 O4 . 1.438(4)
S1 O5 . 1.457(4)
S1 O3 . 1.461(5)
S1 C3 . 1.778(5)
O1 C1 . 1.269(6)
O1 Pb1 3_666 2.652(4)
O2 C1 . 1.259(6)
O2 Pb1 4_575 2.622(4)
O4 Pb1 3_666 2.653(4)
O5 Pb1 4_575 2.754(4)
C1 C2 . 1.496(9)
C2 H2A . 0.9600
C2 H2B . 0.9600
C2 H2C . 0.9600
C3 C4 . 1.361(8)
C3 C7 3_565 1.429(7)
C4 C5 . 1.414(9)
C4 H4 . 0.9300
C5 C6 . 1.353(8)
C5 H5 . 0.9300
C6 C7 . 1.409(7)
C6 H6 . 0.9300
C7 C3 3_565 1.429(7)
C7 C7 3_565 1.431(9)

loop_
_geom_torsion_atom_site_label_1
_geom_torsion_atom_site_label_2
_geom_torsion_atom_site_label_3
_geom_torsion_atom_site_label_4
_geom_torsion_site_symmetry_1
_geom_torsion_site_symmetry_4
_geom_torsion
O2 Pb1 O1 C1 . . 6.4(3)
O3 Pb1 O1 C1 . . 90.1(4)
O2 Pb1 O1 C1 4_576 . -55.4(4)
O1 Pb1 O1 C1 3_666 . 159.4(4)
O4 Pb1 O1 C1 3_666 . -122.0(4)
O5 Pb1 O1 C1 4_576 . 24.7(4)
O5 Pb1 O1 C1 1_556 . -125.0(3)
O2 Pb1 O1 Pb1 . 3_666 -153.0(2)
O3 Pb1 O1 Pb1 . 3_666 -69.36(16)
O2 Pb1 O1 Pb1 4_576 3_666 145.14(13)
O1 Pb1 O1 Pb1 3_666 3_666 0.0
O4 Pb1 O1 Pb1 3_666 3_666 78.59(16)
O5 Pb1 O1 Pb1 4_576 3_666 -134.68(15)
O5 Pb1 O1 Pb1 1_556 3_666 75.6(3)
O1 Pb1 O2 C1 . . -6.4(3)
O3 Pb1 O2 C1 . . -96.3(3)
O2 Pb1 O2 C1 4_576 . 117.2(3)
O1 Pb1 O2 C1 3_666 . -35.9(4)
O4 Pb1 O2 C1 3_666 . 43.1(3)
O5 Pb1 O2 C1 4_576 . -167.8(4)
O5 Pb1 O2 C1 1_556 . 136.2(3)
O1 Pb1 O2 Pb1 . 4_575 130.8(2)
O3 Pb1 O2 Pb1 . 4_575 40.84(16)
O2 Pb1 O2 Pb1 4_576 4_575 -105.7(2)
O1 Pb1 O2 Pb1 3_666 4_575 101.22(19)
O4 Pb1 O2 Pb1 3_666 4_575 -179.76(14)
O5 Pb1 O2 Pb1 4_576 4_575 -30.66(15)
O5 Pb1 O2 Pb1 1_556 4_575 -86.7(2)
O4 S1 O3 Pb1 . . 54.8(3)
O5 S1 O3 Pb1 . . -74.1(3)
C3 S1 O3 Pb1 . . 170.2(2)
O1 Pb1 O3 S1 . . -0.7(3)
O2 Pb1 O3 S1 . . 50.2(3)
O2 Pb1 O3 S1 4_576 . 116.6(3)
O1 Pb1 O3 S1 3_666 . -74.6(3)
O4 Pb1 O3 S1 3_666 . -51.4(4)
O5 Pb1 O3 S1 4_576 . 116.6(3)
O5 Pb1 O3 S1 1_556 . -162.3(2)
O5 S1 O4 Pb1 . 3_666 88.6(4)
O3 S1 O4 Pb1 . 3_666 -39.9(5)
C3 S1 O4 Pb1 . 3_666 -156.4(4)
O4 S1 O5 Pb1 . 4_575 -133.6(3)
O3 S1 O5 Pb1 . 4_575 -4.0(4)
C3 S1 O5 Pb1 . 4_575 112.1(3)
Pb1 O2 C1 O1 . . 11.2(6)
Pb1 O2 C1 O1 4_575 . -117.4(5)
Pb1 O2 C1 C2 . . -165.4(5)
Pb1 O2 C1 C2 4_575 . 65.9(7)
Pb1 O1 C1 O2 . . -11.5(6)
Pb1 O1 C1 O2 3_666 . 127.1(7)
Pb1 O1 C1 C2 . . 165.1(5)
Pb1 O1 C1 C2 3_666 . -56.3(10)
O4 S1 C3 C4 . . -120.1(5)
O5 S1 C3 C4 . . -0.8(5)
O3 S1 C3 C4 . . 118.7(5)
O4 S1 C3 C7 . 3_565 56.5(5)
O5 S1 C3 C7 . 3_565 175.8(4)
O3 S1 C3 C7 . 3_565 -64.7(5)
C7 C3 C4 C5 3_565 . -2.7(9)
S1 C3 C4 C5 . . 173.9(5)
C3 C4 C5 C6 . . 0.6(10)
C4 C5 C6 C7 . . 1.7(10)
C5 C6 C7 C3 . 3_565 177.9(6)
C5 C6 C7 C7 . 3_565 -1.8(10)
